data_4026037
loop_
_publ_author_name
'Tula B. Bisol'
'Adailton J. Bortoluzzi'
'Marcus M. S\'a'

_publ_contact_author_address
;
    Depto. de Qu\'imica - UFSC
    88040 - 900 Florian\'opolis, SC
    Brazil
;
_publ_contact_author_email msa@qmc.ufsc.br
_publ_contact_author_fax 55(48)37216888
_publ_contact_author_name 'Marcus M. S\'a'
_publ_contact_author_phone 55(48)37216844
_publ_section_title
;
 Nucleophilic Ring-Opening of Epoxide and Aziridine Acetates for the
 Stereodivergent Synthesis of \b-Hydroxy and \b-Amino \g-Lactams
;
_journal_name_full 'Journal of Organic Chemistry'
_journal_page_first 948
_journal_page_last 962
_journal_paper_doi 10.1021/jo102267h
_journal_volume 76
_journal_year 2011
_chemical_formula_sum 'C6 H11 N O2'
_chemical_formula_weight 129.16
_chemical_name_systematic
;
 ?
;
_space_group_IT_number 14
_symmetry_cell_setting monoclinic
_symmetry_space_group_name_Hall '-P 2ybc'
_symmetry_space_group_name_H-M 'P 1 21/c 1'
_atom_sites_solution_hydrogens geom
_atom_sites_solution_primary direct
_atom_sites_solution_secondary difmap
_audit_creation_method 'SHELXL97 and manual editing'
_cell_angle_alpha 90.00
_cell_angle_beta 102.456(9)
_cell_angle_gamma 90.00
_cell_formula_units_Z 4
_cell_length_a 4.5474(3)
_cell_length_b 14.3702(13)
_cell_length_c 10.3498(17)
_cell_measurement_reflns_used 25
_cell_measurement_temperature 293(2)
_cell_measurement_theta_max 18.41
_cell_measurement_theta_min 5.39
_cell_volume 660.41(13)
_computing_structure_refinement 'SHELXL-97 (Sheldrick, 2008)'
_diffrn_ambient_temperature 293(2)
_diffrn_measured_fraction_theta_full 0.995
_diffrn_measured_fraction_theta_max 0.995
_diffrn_measurement_method \w--2\q
_diffrn_radiation_monochromator graphite
_diffrn_radiation_source 'fine-focus sealed tube'
_diffrn_radiation_type MoK\a
_diffrn_radiation_wavelength 0.71073
_diffrn_reflns_av_R_equivalents 0.0473
_diffrn_reflns_av_sigmaI/netI 0.0306
_diffrn_reflns_limit_h_max 5
_diffrn_reflns_limit_h_min -5
_diffrn_reflns_limit_k_max 0
_diffrn_reflns_limit_k_min -18
_diffrn_reflns_limit_l_max 0
_diffrn_reflns_limit_l_min -13
_diffrn_reflns_number 1502
_diffrn_reflns_theta_full 26.96
_diffrn_reflns_theta_max 26.96
_diffrn_reflns_theta_min 2.46
_diffrn_standards_decay_% 1
_diffrn_standards_interval_count 200
_diffrn_standards_number 3
_exptl_absorpt_coefficient_mu 0.097
_exptl_absorpt_correction_type none
_exptl_crystal_colour colorless
_exptl_crystal_density_diffrn 1.299
_exptl_crystal_description Block
_exptl_crystal_F_000 280
_exptl_crystal_size_max 0.50
_exptl_crystal_size_mid 0.33
_exptl_crystal_size_min 0.26
_refine_diff_density_max 0.327
_refine_diff_density_min -0.171
_refine_diff_density_rms 0.040
_refine_ls_extinction_method none
_refine_ls_goodness_of_fit_ref 1.067
_refine_ls_hydrogen_treatment mixed
_refine_ls_matrix_type full
_refine_ls_number_parameters 91
_refine_ls_number_reflns 1428
_refine_ls_number_restraints 0
_refine_ls_restrained_S_all 1.067
_refine_ls_R_factor_all 0.0671
_refine_ls_R_factor_gt 0.0447
_refine_ls_shift/su_max 0.000
_refine_ls_shift/su_mean 0.000
_refine_ls_structure_factor_coef Fsqd
_refine_ls_weighting_details 'calc w=1/[\s^2^(Fo^2^)+(0.0661P)^2^+0.1577P] where P=(Fo^2^+2Fc^2^)/3'
_refine_ls_weighting_scheme calc
_refine_ls_wR_factor_gt 0.1188
_refine_ls_wR_factor_ref 0.1294
_reflns_number_gt 1104
_reflns_number_total 1428
_reflns_threshold_expression >2\s(I)
_cod_data_source_file jo102267h_si_005.cif
_cod_data_source_block 10b_syn
_cod_original_sg_symbol_H-M 'P 21/c'
_cod_database_code 4026037

loop_
_symmetry_equiv_pos_as_xyz
'x, y, z'
'-x, y+1/2, -z+1/2'
'-x, -y, -z'
'x, -y-1/2, z-1/2'

loop_
_atom_site_label
_atom_site_type_symbol
_atom_site_fract_x
_atom_site_fract_y
_atom_site_fract_z
_atom_site_U_iso_or_equiv
_atom_site_adp_type
_atom_site_occupancy
_atom_site_symmetry_multiplicity
_atom_site_calc_flag
_atom_site_refinement_flags
C1 C 0.1612(4) 0.37138(10) 0.96278(15) 0.0322(4) Uani 1 1 d .
C2 C 0.2911(4) 0.28504(11) 0.91370(17) 0.0395(4) Uani 1 1 d .
H2A H 0.1612 0.2317 0.9151 0.047 Uiso 1 1 calc R
H2B H 0.4898 0.2714 0.9665 0.047 Uiso 1 1 calc R
C3 C 0.3058(4) 0.31118(11) 0.77224(17) 0.0375(4) Uani 1 1 d .
H3 H 0.4699 0.2786 0.7435 0.045 Uiso 1 1 calc R
C4 C 0.3614(4) 0.41665(11) 0.78220(16) 0.0334(4) Uani 1 1 d .
H4 H 0.5777 0.4277 0.8138 0.040 Uiso 1 1 calc R
C5 C 0.2526(4) 0.47136(12) 0.65606(17) 0.0407(4) Uani 1 1 d .
H5A H 0.0349 0.4669 0.6307 0.049 Uiso 1 1 calc R
H5B H 0.3346 0.4436 0.5860 0.049 Uiso 1 1 calc R
C6 C 0.3414(5) 0.57351(13) 0.6687(2) 0.0526(5) Uani 1 1 d .
H6A H 0.2463 0.6029 0.7323 0.079 Uiso 1 1 calc R
H6B H 0.2780 0.6035 0.5845 0.079 Uiso 1 1 calc R
H6C H 0.5561 0.5786 0.6974 0.079 Uiso 1 1 calc R
N1 N 0.2058(3) 0.44242(9) 0.88750(13) 0.0328(3) Uani 1 1 d .
O1 O 0.0337(3) 0.37573(8) 1.05766(11) 0.0434(4) Uani 1 1 d .
O3 O 0.0242(3) 0.29408(9) 0.68526(13) 0.0466(4) Uani 1 1 d .
H1 H 0.159(4) 0.4988(15) 0.9060(19) 0.042(5) Uiso 1 1 d .
H3O H 0.032(6) 0.2408(19) 0.655(2) 0.069(7) Uiso 1 1 d .

loop_
_atom_site_aniso_label
_atom_site_aniso_U_11
_atom_site_aniso_U_22
_atom_site_aniso_U_33
_atom_site_aniso_U_23
_atom_site_aniso_U_13
_atom_site_aniso_U_12
C1 0.0372(8) 0.0273(7) 0.0305(7) -0.0001(6) 0.0041(6) 0.0013(6)
C2 0.0469(9) 0.0279(8) 0.0450(10) 0.0019(6) 0.0125(7) 0.0054(7)
C3 0.0413(9) 0.0304(8) 0.0440(9) -0.0040(7) 0.0166(7) 0.0054(6)
C4 0.0327(8) 0.0328(8) 0.0355(8) -0.0015(6) 0.0094(6) -0.0007(6)
C5 0.0508(10) 0.0400(9) 0.0336(8) -0.0008(7) 0.0139(7) -0.0030(7)
C6 0.0696(13) 0.0406(10) 0.0490(11) 0.0075(8) 0.0160(9) -0.0049(9)
N1 0.0439(8) 0.0238(6) 0.0318(7) -0.0022(5) 0.0107(6) 0.0007(5)
O1 0.0667(9) 0.0318(6) 0.0358(6) 0.0046(5) 0.0205(6) 0.0072(5)
O3 0.0531(8) 0.0363(7) 0.0491(8) -0.0146(5) 0.0083(6) -0.0025(5)

loop_
_atom_type_symbol
_atom_type_description
_atom_type_scat_dispersion_real
_atom_type_scat_dispersion_imag
_atom_type_scat_source
C C 0.0033 0.0016 'International Tables Vol C Tables 4.2.6.8 and 6.1.1.4'
H H 0.0000 0.0000 'International Tables Vol C Tables 4.2.6.8 and 6.1.1.4'
N N 0.0061 0.0033 'International Tables Vol C Tables 4.2.6.8 and 6.1.1.4'
O O 0.0106 0.0060 'International Tables Vol C Tables 4.2.6.8 and 6.1.1.4'

loop_
_geom_angle_atom_site_label_1
_geom_angle_atom_site_label_2
_geom_angle_atom_site_label_3
_geom_angle
O1 C1 N1 125.52(14)
O1 C1 C2 126.13(14)
N1 C1 C2 108.35(14)
C1 C2 C3 102.82(13)
O3 C3 C2 110.21(14)
O3 C3 C4 109.05(13)
C2 C3 C4 102.65(13)
N1 C4 C5 112.89(13)
N1 C4 C3 101.52(12)
C5 C4 C3 115.87(13)
C4 C5 C6 113.32(15)
C1 N1 C4 113.63(13)

loop_
_geom_bond_atom_site_label_1
_geom_bond_atom_site_label_2
_geom_bond_distance
C1 O1 1.245(2)
C1 N1 1.326(2)
C1 C2 1.508(2)
C2 C3 1.527(2)
C3 O3 1.419(2)
C3 C4 1.536(2)
C4 N1 1.469(2)
C4 C5 1.513(2)
C5 C6 1.521(3)

loop_
_geom_hbond_atom_site_label_D
_geom_hbond_atom_site_label_H
_geom_hbond_atom_site_label_A
_geom_hbond_distance_DH
_geom_hbond_distance_HA
_geom_hbond_distance_DA
_geom_hbond_angle_DHA
_geom_hbond_site_symmetry_A
_geom_hbond_publ_flag
N1 H1 O1 0.87(2) 2.07(2) 2.9333(17) 169(2) 3_567 y
O3 H3O O1 0.83(3) 1.95(3) 2.7795(17) 172(2) 4_565 y
